data_1560981
loop_
_publ_author_name
'Cramer, Alisha J.'
'Cole, Jacqueline M.'

_publ_section_title
;
 Host-guest prospects of neodymium and gadolinium ultraphosphate
 frameworks for nuclear waste storage: Multi-temperature topological
 analysis of nanoporous cages in RP5O14
;
_journal_name_full 'Journal of Solid State Chemistry'
_journal_page_first 250
_journal_page_last 257
_journal_paper_doi 10.1016/j.jssc.2018.07.020
_journal_volume 266
_journal_year 2018
_chemical_formula_sum 'Nd O14 P5'
_chemical_formula_weight 523.09
_space_group_IT_number 14
_space_group_name_Hall '-P 2ybc'
_space_group_name_H-M_alt 'P 1 21/c 1'
_symmetry_cell_setting monoclinic
_symmetry_space_group_name_H-M 'P 1 21/c 1'
_atom_sites_solution_hydrogens none
_atom_sites_solution_primary direct
_atom_sites_solution_secondary difmap
_audit_creation_method SHELXL-97
_cell_angle_alpha 90.00
_cell_angle_beta 90.00
_cell_angle_gamma 90.00
_cell_formula_units_Z 4
_cell_length_a 8.758(15)
_cell_length_b 8.976(17)
_cell_length_c 12.98(2)
_cell_measurement_reflns_used 512
_cell_measurement_temperature 450(2)
_cell_measurement_theta_max 28.26
_cell_measurement_theta_min 2.0
_cell_volume 1020(3)
_computing_cell_refinement
;
Rigaku CrystalClear-SM Expert 2.0
;
_computing_data_collection 'Rigaku CrystalClear-SM Expert 2.0'
_computing_data_reduction
;
Rigaku CrystalClear-SM Expert 2.0
;
_computing_molecular_graphics
;
SHELXTL-PLUS (Sheldrick, 1995)
;
_computing_publication_material 'SHELXL-97 (Sheldrick, 1997)'
_computing_structure_refinement 'SHELXL-97 (Sheldrick, 1997)'
_computing_structure_solution 'SHELXS-97 (Sheldrick, 1990)'
_diffrn_ambient_temperature 450(2)
_diffrn_measured_fraction_theta_full 0.742
_diffrn_measured_fraction_theta_max 0.742
_diffrn_measurement_device_type 'Rigaku Saturn 724+ CCD'
_diffrn_measurement_method '\w scans'
_diffrn_radiation_monochromator graphite
_diffrn_radiation_source 'fine-focus sealed tube'
_diffrn_radiation_type MoK\a
_diffrn_radiation_wavelength 0.71073
_diffrn_reflns_av_R_equivalents 0.0655
_diffrn_reflns_av_sigmaI/netI 0.0400
_diffrn_reflns_limit_h_max 8
_diffrn_reflns_limit_h_min -11
_diffrn_reflns_limit_k_max 11
_diffrn_reflns_limit_k_min -5
_diffrn_reflns_limit_l_max 15
_diffrn_reflns_limit_l_min -14
_diffrn_reflns_number 3526
_diffrn_reflns_theta_full 28.28
_diffrn_reflns_theta_max 28.28
_diffrn_reflns_theta_min 1.57
_diffrn_standards_decay_% 0
_diffrn_standards_interval_count 0
_diffrn_standards_interval_time 0
_diffrn_standards_number 0
_exptl_absorpt_coefficient_mu 5.960
_exptl_absorpt_correction_T_max 0.743
_exptl_absorpt_correction_T_min 0.317
_exptl_absorpt_correction_type empirical
_exptl_absorpt_process_details
;
T. Higashi, ABSCOR, empirical absorption correction
;
_exptl_crystal_colour purple
_exptl_crystal_density_diffrn 3.405
_exptl_crystal_density_method 'not measured'
_exptl_crystal_description plate
_exptl_crystal_F_000 988
_exptl_crystal_size_max 0.2
_exptl_crystal_size_mid 0.2
_exptl_crystal_size_min 0.05
_refine_diff_density_max 3.119
_refine_diff_density_min -3.535
_refine_diff_density_rms 0.385
_refine_ls_extinction_coef 0.0030(10)
_refine_ls_extinction_expression Fc^*^=kFc[1+0.001xFc^2^\l^3^/sin(2\q)]^-1/4^
_refine_ls_extinction_method SHELXL
_refine_ls_goodness_of_fit_ref 1.069
_refine_ls_hydrogen_treatment none
_refine_ls_matrix_type full
_refine_ls_number_parameters 183
_refine_ls_number_reflns 1877
_refine_ls_number_restraints 0
_refine_ls_restrained_S_all 1.069
_refine_ls_R_factor_all 0.0577
_refine_ls_R_factor_gt 0.0561
_refine_ls_shift/su_max 0.001
_refine_ls_shift/su_mean 0.000
_refine_ls_structure_factor_coef Fsqd
_refine_ls_weighting_details 'calc w=1/[\s^2^(Fo^2^)+(0.1209P)^2^+0.6815P] where P=(Fo^2^+2Fc^2^)/3'
_refine_ls_weighting_scheme calc
_refine_ls_wR_factor_gt 0.1489
_refine_ls_wR_factor_ref 0.1523
_reflns_number_gt 1760
_reflns_number_total 1877
_reflns_threshold_expression >2sigma(I)
_cod_data_source_file nd_013_450_m2.cif
_cod_data_source_block nd_013_450_m2
_cod_original_cell_volume 1021(3)
_cod_original_sg_symbol_H-M P2(1)/c
_cod_database_code 1560981

loop_
_symmetry_equiv_pos_as_xyz
'x, y, z'
'-x, y+1/2, -z+1/2'
'-x, -y, -z'
'x, -y-1/2, z-1/2'

loop_
_atom_site_label
_atom_site_type_symbol
_atom_site_fract_x
_atom_site_fract_y
_atom_site_fract_z
_atom_site_U_iso_or_equiv
_atom_site_adp_type
_atom_site_occupancy
_atom_site_symmetry_multiplicity
_atom_site_calc_flag
_atom_site_refinement_flags
_atom_site_disorder_assembly
_atom_site_disorder_group
Nd1 Nd 0.22324(4) 0.18972(3) 0.50002(5) 0.0115(3) Uani 1 1 d . . .
P1 P -0.4991(5) 0.4999(4) 0.17470(16) 0.0113(4) Uani 1 1 d . . .
P2 P -0.2630(5) 0.4506(2) 0.6643(2) 0.0111(7) Uani 1 1 d . . .
P3 P -0.2647(5) 0.4500(2) 0.3360(2) 0.0139(8) Uani 1 1 d . . .
P4 P -0.1865(2) 0.24630(16) 0.5001(2) 0.0126(4) Uani 1 1 d . . .
P5 P -0.0027(5) 0.4999(4) 0.79555(15) 0.0129(4) Uani 1 1 d . . .
O1 O -0.283(2) 0.3108(6) 0.5957(6) 0.0169(18) Uani 1 1 d . . .
O2 O -0.287(2) 0.3135(6) 0.4072(6) 0.019(2) Uani 1 1 d . . .
O3 O -0.0315(7) 0.3126(4) 0.4956(6) 0.0181(12) Uani 1 1 d . . .
O4 O 0.2102(7) -0.0842(6) 0.5015(5) 0.0257(15) Uani 1 1 d . . .
O5 O -0.1160(14) 0.4155(11) 0.7168(10) 0.032(3) Uani 1 1 d . . .
O6 O 0.4200(12) 0.1149(10) 0.3824(8) 0.028(2) Uani 1 1 d . . .
O7 O -0.6132(10) 0.5789(8) 0.2533(7) 0.019(2) Uani 1 1 d . . .
O8 O 0.0830(15) 0.1137(11) 0.3526(7) 0.032(3) Uani 1 1 d . . .
O9 O 0.0884(9) 0.1181(8) 0.6544(7) 0.020(2) Uani 1 1 d . . .
O10 O 0.2719(15) 0.4075(7) 0.3859(6) 0.025(2) Uani 1 1 d . . .
O11 O -0.3896(14) 0.4160(10) 0.2539(8) 0.028(2) Uani 1 1 d . . .
O12 O 0.2776(18) 0.4050(7) 0.6120(6) 0.030(2) Uani 1 1 d . . .
O13 O 0.4183(11) 0.1207(10) 0.6215(7) 0.0198(19) Uani 1 1 d . . .
O14 O 0.8928(12) 0.0859(12) 0.7804(9) 0.024(2) Uani 1 1 d . . .

loop_
_atom_site_aniso_label
_atom_site_aniso_U_11
_atom_site_aniso_U_22
_atom_site_aniso_U_33
_atom_site_aniso_U_23
_atom_site_aniso_U_13
_atom_site_aniso_U_12
Nd1 0.0146(3) 0.0068(3) 0.0131(5) -0.0004(2) 0.0048(10) 0.00014(9)
P1 0.0129(7) 0.0098(6) 0.0114(10) 0.0038(12) 0.000(2) -0.0005(5)
P2 0.0122(16) 0.0091(11) 0.0122(16) -0.0001(8) 0.0073(16) 0.0005(10)
P3 0.0197(19) 0.0085(12) 0.0136(17) 0.0015(9) 0.0075(18) 0.0002(11)
P4 0.0183(8) 0.0057(7) 0.0137(12) 0.0008(11) 0.0041(19) 0.0018(5)
P5 0.0137(7) 0.0127(7) 0.0123(12) -0.0058(12) 0.0065(18) 0.0009(5)
O1 0.022(5) 0.022(3) 0.007(4) -0.004(2) -0.008(8) -0.007(4)
O2 0.023(5) 0.017(3) 0.017(5) 0.009(2) -0.021(8) -0.002(3)
O3 0.021(3) 0.0175(19) 0.015(3) -0.005(3) -0.016(7) 0.0007(15)
O4 0.038(3) 0.009(2) 0.029(4) -0.007(3) 0.007(8) -0.0019(19)
O5 0.033(5) 0.016(4) 0.047(7) -0.015(4) -0.013(6) 0.006(5)
O6 0.022(4) 0.022(4) 0.039(6) -0.012(3) 0.014(5) -0.005(4)
O7 0.018(4) 0.012(3) 0.028(6) 0.006(3) 0.015(4) 0.014(3)
O8 0.054(7) 0.036(5) 0.005(4) -0.006(3) -0.006(5) -0.006(5)
O9 0.004(3) 0.014(3) 0.040(6) 0.004(3) 0.005(3) -0.002(3)
O10 0.033(5) 0.013(3) 0.030(5) 0.008(3) 0.020(6) 0.011(4)
O11 0.052(6) 0.017(4) 0.017(6) 0.005(3) -0.014(5) -0.017(4)
O12 0.047(5) 0.015(3) 0.029(5) -0.008(3) 0.011(6) -0.009(5)
O13 0.023(4) 0.021(4) 0.016(5) 0.000(3) -0.011(4) 0.011(4)
O14 0.016(4) 0.033(5) 0.023(5) -0.007(3) 0.012(4) -0.006(4)

loop_
_atom_type_symbol
_atom_type_description
_atom_type_scat_dispersion_real
_atom_type_scat_dispersion_imag
_atom_type_scat_source
O O 0.0106 0.0060 'International Tables Vol C Tables 4.2.6.8 and 6.1.1.4'
P P 0.1023 0.0942 'International Tables Vol C Tables 4.2.6.8 and 6.1.1.4'
Nd Nd -0.1943 3.0179 'International Tables Vol C Tables 4.2.6.8 and 6.1.1.4'

loop_
_geom_angle_atom_site_label_1
_geom_angle_atom_site_label_2
_geom_angle_atom_site_label_3
_geom_angle
_geom_angle_site_symmetry_1
_geom_angle_site_symmetry_3
O8 Nd1 O6 77.2(4) . .
O8 Nd1 O13 145.3(4) . .
O6 Nd1 O13 80.5(3) . .
O8 Nd1 O9 109.8(3) . .
O6 Nd1 O9 143.7(4) . .
O13 Nd1 O9 74.6(3) . .
O8 Nd1 O4 72.3(3) . .
O6 Nd1 O4 76.0(3) . .
O13 Nd1 O4 76.7(3) . .
O9 Nd1 O4 72.8(2) . .
O8 Nd1 O12 143.2(4) . .
O6 Nd1 O12 117.2(4) . .
O13 Nd1 O12 71.2(4) . .
O9 Nd1 O12 79.3(3) . .
O4 Nd1 O12 142.0(3) . .
O8 Nd1 O3 69.2(3) . .
O6 Nd1 O3 138.9(3) . .
O13 Nd1 O3 139.9(3) . .
O9 Nd1 O3 72.4(3) . .
O4 Nd1 O3 113.65(18) . .
O12 Nd1 O3 80.8(4) . .
O8 Nd1 O10 80.5(4) . .
O6 Nd1 O10 73.6(3) . .
O13 Nd1 O10 118.1(4) . .
O9 Nd1 O10 141.9(2) . .
O4 Nd1 O10 142.8(2) . .
O12 Nd1 O10 72.7(3) . .
O3 Nd1 O10 78.0(3) . .
O6 P1 O13 121.3(4) 2 4_465
O6 P1 O7 108.1(5) 2 .
O13 P1 O7 108.6(6) 4_465 .
O6 P1 O11 112.3(6) 2 .
O13 P1 O11 104.5(5) 4_465 .
O7 P1 O11 100.0(4) . .
O10 P2 O5 116.3(8) 3_566 .
O10 P2 O7 115.4(5) 3_566 3_466
O5 P2 O7 104.7(6) . 3_466
O10 P2 O1 116.9(5) 3_566 .
O5 P2 O1 100.9(8) . .
O7 P2 O1 100.3(7) 3_466 .
O12 P3 O2 114.7(5) 3_566 .
O12 P3 O11 115.7(8) 3_566 .
O2 P3 O11 99.5(7) . .
O12 P3 O14 117.0(8) 3_566 4_465
O2 P3 O14 102.7(8) . 4_465
O11 P3 O14 105.0(5) . 4_465
O4 P4 O3 121.7(3) 3_556 .
O4 P4 O1 107.1(4) 3_556 .
O3 P4 O1 111.5(7) . .
O4 P4 O2 106.4(4) 3_556 .
O3 P4 O2 108.6(7) . .
O1 P4 O2 99.0(4) . .
O9 P5 O8 123.1(4) 2_556 4_566
O9 P5 O14 103.7(5) 2_556 2_656
O8 P5 O14 110.1(6) 4_566 2_656
O9 P5 O5 108.0(6) 2_556 .
O8 P5 O5 108.0(6) 4_566 .
O14 P5 O5 102.1(4) 2_656 .
P2 O1 P4 132.5(11) . .
P3 O2 P4 132.6(11) . .
P4 O3 Nd1 129.9(2) . .
P4 O4 Nd1 174.4(4) 3_556 .
P2 O5 P5 136.2(7) . .
P1 O6 Nd1 150.4(6) 2_545 .
P2 O7 P1 143.7(6) 3_466 .
P5 O8 Nd1 150.6(6) 4_565 .
P5 O9 Nd1 144.9(5) 2_546 .
P2 O10 Nd1 163.6(6) 3_566 .
P3 O11 P1 140.4(7) . .
P3 O12 Nd1 161.8(10) 3_566 .
P1 O13 Nd1 147.6(6) 4_666 .
P5 O14 P3 135.5(7) 2_646 4_666

loop_
_geom_bond_atom_site_label_1
_geom_bond_atom_site_label_2
_geom_bond_distance
_geom_bond_site_symmetry_2
Nd1 O8 2.375(11) .
Nd1 O6 2.398(10) .
Nd1 O13 2.406(10) .
Nd1 O9 2.413(9) .
Nd1 O4 2.461(7) .
Nd1 O12 2.465(8) .
Nd1 O3 2.489(7) .
Nd1 O10 2.490(7) .
P1 O6 1.448(9) 2
P1 O13 1.474(9) 4_465
P1 O7 1.594(9) .
P1 O11 1.595(12) .
P2 O10 1.433(7) 3_566
P2 O5 1.490(13) .
P2 O7 1.546(9) 3_466
P2 O1 1.549(7) .
P3 O12 1.470(7) 3_566
P3 O2 1.547(7) .
P3 O11 1.557(12) .
P3 O14 1.591(11) 4_465
P4 O4 1.470(6) 3_556
P4 O3 1.484(6) .
P4 O1 1.609(13) .
P4 O2 1.609(12) .
P5 O9 1.453(8) 2_556
P5 O8 1.466(11) 4_566
P5 O14 1.579(11) 2_656
P5 O5 1.614(12) .
O4 P4 1.470(6) 3_556
O6 P1 1.448(9) 2_545
O7 P2 1.546(9) 3_466
O8 P5 1.466(11) 4_565
O9 P5 1.453(8) 2_546
O10 P2 1.433(7) 3_566
O12 P3 1.470(7) 3_566
O13 P1 1.474(9) 4_666
O14 P5 1.579(11) 2_646
O14 P3 1.591(11) 4_666

_cod_database_fobs_code 1560981
